data_1502118
loop_
_publ_author_name
'Vyas, Devendra J.'
'Fr\"ohlich, Roland'
'Oestreich, Martin'

_publ_section_title
;
 Activation of the Si-B linkage: copper-catalyzed addition of nucleophilic
 silicon to imines.
;
_journal_issue 8
_journal_name_full 'Organic letters'
_journal_page_first 2094
_journal_page_last 2097
_journal_paper_doi 10.1021/ol200509c
_journal_volume 13
_journal_year 2011
_chemical_absolute_configuration ad
_chemical_formula_sum 'C22 H25 N O S Si'
_chemical_formula_weight 379.58
_chemical_name_systematic
; 
 ? 
;
_space_group_IT_number 4
_symmetry_cell_setting monoclinic
_symmetry_space_group_name_Hall 'P 2yb'
_symmetry_space_group_name_H-M 'P 1 21 1'
_atom_sites_solution_hydrogens 'at N1 from difmap, others geom'
_atom_sites_solution_primary direct
_atom_sites_solution_secondary difmap
_audit_creation_method SHELXL-97
_cell_angle_alpha 90.00
_cell_angle_beta 108.290(4)
_cell_angle_gamma 90.00
_cell_formula_units_Z 2
_cell_length_a 11.1147(6)
_cell_length_b 6.7725(3)
_cell_length_c 14.8896(11)
_cell_measurement_reflns_used 2177
_cell_measurement_temperature 223(2)
_cell_measurement_theta_max 68.25
_cell_measurement_theta_min 0.88
_cell_volume 1064.18(11)
_computing_cell_refinement 'Collect (Nonius B.V., 1998)'
_computing_data_collection 'Collect (Nonius B.V., 1998)'
_computing_data_reduction 'Denzo-SMN (Otwinowski & Minor, 1997)'
_computing_molecular_graphics 'XP (BrukerAXS, 2000)'
_computing_publication_material 'SHELXL-97 (Sheldrick, 1997)'
_computing_structure_refinement 'SHELXL-97 (Sheldrick, 1997)'
_computing_structure_solution 'SHELXS-97 (Sheldrick, 1990)'
_diffrn_ambient_temperature 223(2)
_diffrn_measured_fraction_theta_full 0.963
_diffrn_measured_fraction_theta_max 0.963
_diffrn_measurement_device_type 'Nonius KappaCCD APEXII'
_diffrn_measurement_method '\w and \f scans'
_diffrn_radiation_monochromator graphite
_diffrn_radiation_source 'fine-focus sealed tube'
_diffrn_radiation_type CuK\a
_diffrn_radiation_wavelength 1.54178
_diffrn_reflns_av_R_equivalents 0.045
_diffrn_reflns_av_sigmaI/netI 0.0376
_diffrn_reflns_limit_h_max 13
_diffrn_reflns_limit_h_min -13
_diffrn_reflns_limit_k_max 7
_diffrn_reflns_limit_k_min -7
_diffrn_reflns_limit_l_max 17
_diffrn_reflns_limit_l_min -17
_diffrn_reflns_number 7136
_diffrn_reflns_theta_full 67.19
_diffrn_reflns_theta_max 67.19
_diffrn_reflns_theta_min 4.19
_exptl_absorpt_coefficient_mu 1.957
_exptl_absorpt_correction_T_max 0.9085
_exptl_absorpt_correction_T_min 0.5914
_exptl_absorpt_correction_type multi-scan
_exptl_absorpt_process_details 'Denzo (Otwinowski, Borek, Majewski & Minor, 2003)'
_exptl_crystal_colour colourless
_exptl_crystal_density_diffrn 1.185
_exptl_crystal_density_method 'not measured'
_exptl_crystal_description needle
_exptl_crystal_F_000 404
_exptl_crystal_size_max 0.30
_exptl_crystal_size_mid 0.07
_exptl_crystal_size_min 0.05
_refine_diff_density_max 0.208
_refine_diff_density_min -0.188
_refine_diff_density_rms 0.039
_refine_ls_abs_structure_details 'Flack H D (1983), Acta Cryst. A39, 876-881'
_refine_ls_abs_structure_Flack 0.07(2)
_refine_ls_extinction_method none
_refine_ls_goodness_of_fit_ref 1.057
_refine_ls_hydrogen_treatment mixed
_refine_ls_matrix_type full
_refine_ls_number_parameters 241
_refine_ls_number_reflns 3264
_refine_ls_number_restraints 1
_refine_ls_restrained_S_all 1.057
_refine_ls_R_factor_all 0.0449
_refine_ls_R_factor_gt 0.0412
_refine_ls_shift/su_max 0.000
_refine_ls_shift/su_mean 0.000
_refine_ls_structure_factor_coef Fsqd
_refine_ls_weighting_details 'calc w=1/[\s^2^(Fo^2^)+(0.0450P)^2^+0.4078P] where P=(Fo^2^+2Fc^2^)/3'
_refine_ls_weighting_scheme calc
_refine_ls_wR_factor_gt 0.0982
_refine_ls_wR_factor_ref 0.1016
_reflns_number_gt 3052
_reflns_number_total 3264
_reflns_threshold_expression >2sigma(I)
_cod_data_source_file ol200509c_si_003.cif
_cod_data_source_block ost5755
_cod_original_sg_symbol_H-M P21
_cod_database_code 1502118

loop_
_symmetry_equiv_pos_as_xyz
'x, y, z'
'-x, y+1/2, -z'

loop_
_atom_site_label
_atom_site_type_symbol
_atom_site_fract_x
_atom_site_fract_y
_atom_site_fract_z
_atom_site_U_iso_or_equiv
_atom_site_adp_type
_atom_site_occupancy
_atom_site_symmetry_multiplicity
_atom_site_calc_flag
_atom_site_refinement_flags
Si1 Si 0.44771(7) 0.28972(13) 0.74323(5) 0.0415(2) Uani 1 1 d .
S1 S 0.34778(7) 0.42033(14) 0.98426(4) 0.0535(2) Uani 1 1 d .
O1 O 0.4496(2) 0.5704(5) 1.00028(18) 0.0783(8) Uani 1 1 d .
N1 N 0.3364(2) 0.2875(5) 0.88885(15) 0.0432(5) Uani 1 1 d .
H1 H 0.398(3) 0.208(5) 0.906(2) 0.052 Uiso 1 1 d .
C1 C 0.3268(2) 0.3906(4) 0.79834(17) 0.0367(6) Uani 1 1 d .
H1A H 0.3481 0.5311 0.8138 0.044 Uiso 1 1 calc R
C2 C 0.4467(4) 0.0158(6) 0.7444(3) 0.0647(10) Uani 1 1 d .
H2A H 0.5093 -0.0335 0.7170 0.097 Uiso 1 1 calc R
H2B H 0.3634 -0.0316 0.7079 0.097 Uiso 1 1 calc R
H2C H 0.4670 -0.0306 0.8091 0.097 Uiso 1 1 calc R
C3 C 0.6074(3) 0.3850(7) 0.8123(2) 0.0648(10) Uani 1 1 d .
H3A H 0.6318 0.3307 0.8758 0.097 Uiso 1 1 calc R
H3B H 0.6046 0.5279 0.8155 0.097 Uiso 1 1 calc R
H3C H 0.6687 0.3459 0.7815 0.097 Uiso 1 1 calc R
C4 C 0.4005(2) 0.3832(5) 0.61827(18) 0.0415(6) Uani 1 1 d .
C5 C 0.3183(3) 0.2773(6) 0.5436(2) 0.0526(7) Uani 1 1 d .
H5 H 0.2880 0.1535 0.5554 0.063 Uiso 1 1 calc R
C6 C 0.2808(3) 0.3518(6) 0.4524(2) 0.0629(11) Uani 1 1 d .
H6 H 0.2259 0.2779 0.4029 0.075 Uiso 1 1 calc R
C7 C 0.3231(3) 0.5325(6) 0.4339(2) 0.0631(10) Uani 1 1 d .
H7 H 0.2973 0.5826 0.3719 0.076 Uiso 1 1 calc R
C8 C 0.4035(3) 0.6401(6) 0.5064(2) 0.0598(8) Uani 1 1 d .
H8 H 0.4323 0.7647 0.4941 0.072 Uiso 1 1 calc R
C9 C 0.4419(3) 0.5648(5) 0.5974(2) 0.0494(7) Uani 1 1 d .
H9 H 0.4977 0.6390 0.6463 0.059 Uiso 1 1 calc R
C11 C 0.2037(3) 0.5596(5) 0.93811(18) 0.0452(7) Uani 1 1 d .
C12 C 0.2084(4) 0.7592(6) 0.9245(2) 0.0594(9) Uani 1 1 d .
H12 H 0.2868 0.8244 0.9383 0.071 Uiso 1 1 calc R
C13 C 0.0987(5) 0.8616(6) 0.8908(3) 0.0748(12) Uani 1 1 d .
H13 H 0.1024 0.9983 0.8811 0.090 Uiso 1 1 calc R
C14 C -0.0193(4) 0.7716(7) 0.8700(2) 0.0723(12) Uani 1 1 d .
C15 C -0.0226(3) 0.5689(7) 0.8867(2) 0.0630(9) Uani 1 1 d .
H15 H -0.1009 0.5043 0.8748 0.076 Uiso 1 1 calc R
C16 C 0.0883(3) 0.4637(5) 0.9205(2) 0.0521(8) Uani 1 1 d .
H16 H 0.0859 0.3273 0.9317 0.062 Uiso 1 1 calc R
C17 C -0.1423(5) 0.8845(9) 0.8311(3) 0.115(2) Uani 1 1 d .
H17A H -0.1930 0.8678 0.8731 0.172 Uiso 1 1 calc R
H17B H -0.1886 0.8344 0.7688 0.172 Uiso 1 1 calc R
H17C H -0.1241 1.0235 0.8267 0.172 Uiso 1 1 calc R
C21 C 0.1943(2) 0.3846(5) 0.72963(17) 0.0397(6) Uani 1 1 d .
C22 C 0.1279(3) 0.2082(5) 0.7106(2) 0.0502(8) Uani 1 1 d .
H22 H 0.1634 0.0933 0.7439 0.060 Uiso 1 1 calc R
C23 C 0.0086(3) 0.2006(7) 0.6423(3) 0.0692(11) Uani 1 1 d .
H23 H -0.0366 0.0810 0.6303 0.083 Uiso 1 1 calc R
C24 C -0.0429(3) 0.3672(8) 0.5927(3) 0.0771(13) Uani 1 1 d .
H24 H -0.1229 0.3618 0.5463 0.093 Uiso 1 1 calc R
C25 C 0.0228(3) 0.5411(7) 0.6111(3) 0.0686(11) Uani 1 1 d .
H25 H -0.0126 0.6553 0.5771 0.082 Uiso 1 1 calc R
C26 C 0.1406(3) 0.5512(5) 0.6791(2) 0.0510(8) Uani 1 1 d .
H26 H 0.1845 0.6719 0.6910 0.061 Uiso 1 1 calc R

loop_
_atom_site_aniso_label
_atom_site_aniso_U_11
_atom_site_aniso_U_22
_atom_site_aniso_U_33
_atom_site_aniso_U_23
_atom_site_aniso_U_13
_atom_site_aniso_U_12
Si1 0.0377(4) 0.0488(4) 0.0366(4) -0.0017(4) 0.0097(3) 0.0017(4)
S1 0.0451(4) 0.0814(6) 0.0289(3) -0.0064(4) 0.0044(3) -0.0055(4)
O1 0.0577(14) 0.112(2) 0.0597(14) -0.0361(14) 0.0107(12) -0.0313(15)
N1 0.0406(12) 0.0536(15) 0.0315(11) 0.0043(12) 0.0055(9) 0.0038(13)
C1 0.0378(13) 0.0387(15) 0.0316(11) 0.0003(12) 0.0080(10) 0.0005(13)
C2 0.074(2) 0.059(2) 0.061(2) -0.0005(17) 0.0208(18) 0.0151(18)
C3 0.0422(16) 0.093(3) 0.0526(17) 0.003(2) 0.0053(13) -0.0028(19)
C4 0.0366(13) 0.0532(18) 0.0360(13) -0.0014(13) 0.0133(11) 0.0033(14)
C5 0.0481(16) 0.064(2) 0.0447(15) -0.0040(17) 0.0126(13) -0.0127(17)
C6 0.0456(17) 0.095(3) 0.0408(16) -0.0033(17) 0.0038(13) -0.0120(18)
C7 0.0481(18) 0.097(3) 0.0441(17) 0.016(2) 0.0138(15) 0.002(2)
C8 0.0598(19) 0.064(2) 0.0607(19) 0.0128(18) 0.0262(16) 0.0021(18)
C9 0.0512(17) 0.052(2) 0.0464(17) -0.0036(14) 0.0168(14) -0.0010(15)
C11 0.0506(17) 0.056(2) 0.0302(13) -0.0075(13) 0.0135(12) -0.0067(15)
C12 0.081(2) 0.050(2) 0.0530(18) -0.0079(16) 0.0291(17) -0.0145(19)
C13 0.130(4) 0.044(2) 0.063(2) 0.0038(17) 0.047(2) 0.010(2)
C14 0.099(3) 0.081(3) 0.0415(17) 0.0043(19) 0.0285(19) 0.038(3)
C15 0.051(2) 0.081(3) 0.0579(19) -0.0081(19) 0.0176(16) 0.0051(19)
C16 0.0559(19) 0.0476(19) 0.0536(17) -0.0056(15) 0.0185(15) -0.0042(15)
C17 0.141(4) 0.141(5) 0.062(2) 0.017(3) 0.030(3) 0.083(4)
C21 0.0397(14) 0.0504(17) 0.0294(12) -0.0008(13) 0.0114(11) 0.0012(14)
C22 0.0482(17) 0.053(2) 0.0461(16) 0.0019(14) 0.0097(14) -0.0035(15)
C23 0.0462(18) 0.087(3) 0.067(2) -0.012(2) 0.0070(17) -0.016(2)
C24 0.0436(18) 0.120(4) 0.0529(19) -0.001(2) -0.0059(15) 0.004(2)
C25 0.054(2) 0.093(3) 0.053(2) 0.022(2) 0.0085(16) 0.024(2)
C26 0.0491(18) 0.055(2) 0.0489(17) 0.0109(15) 0.0159(14) 0.0095(15)

loop_
_atom_type_symbol
_atom_type_description
_atom_type_scat_dispersion_real
_atom_type_scat_dispersion_imag
_atom_type_scat_source
C C 0.0181 0.0091 'International Tables Vol C Tables 4.2.6.8 and 6.1.1.4'
H H 0.0000 0.0000 'International Tables Vol C Tables 4.2.6.8 and 6.1.1.4'
N N 0.0311 0.0180 'International Tables Vol C Tables 4.2.6.8 and 6.1.1.4'
O O 0.0492 0.0322 'International Tables Vol C Tables 4.2.6.8 and 6.1.1.4'
Si Si 0.2541 0.3302 'International Tables Vol C Tables 4.2.6.8 and 6.1.1.4'
S S 0.3331 0.5567 'International Tables Vol C Tables 4.2.6.8 and 6.1.1.4'

loop_
_geom_angle_atom_site_label_1
_geom_angle_atom_site_label_2
_geom_angle_atom_site_label_3
_geom_angle
C2 Si1 C3 110.4(2)
C2 Si1 C4 110.25(16)
C3 Si1 C4 110.59(15)
C2 Si1 C1 110.30(16)
C3 Si1 C1 108.41(15)
C4 Si1 C1 106.85(12)
O1 S1 N1 111.11(14)
O1 S1 C11 104.18(17)
N1 S1 C11 97.94(13)
C1 N1 S1 119.1(2)
C1 N1 H1 113(2)
S1 N1 H1 105(2)
N1 C1 C21 112.2(2)
N1 C1 Si1 111.14(19)
C21 C1 Si1 111.63(17)
N1 C1 H1A 107.2
C21 C1 H1A 107.2
Si1 C1 H1A 107.2
Si1 C2 H2A 109.5
Si1 C2 H2B 109.5
H2A C2 H2B 109.5
Si1 C2 H2C 109.5
H2A C2 H2C 109.5
H2B C2 H2C 109.5
Si1 C3 H3A 109.5
Si1 C3 H3B 109.5
H3A C3 H3B 109.5
Si1 C3 H3C 109.5
H3A C3 H3C 109.5
H3B C3 H3C 109.5
C9 C4 C5 117.3(3)
C9 C4 Si1 120.9(2)
C5 C4 Si1 121.7(3)
C6 C5 C4 121.0(3)
C6 C5 H5 119.5
C4 C5 H5 119.5
C7 C6 C5 120.4(3)
C7 C6 H6 119.8
C5 C6 H6 119.8
C6 C7 C8 119.7(3)
C6 C7 H7 120.1
C8 C7 H7 120.1
C7 C8 C9 119.8(3)
C7 C8 H8 120.1
C9 C8 H8 120.1
C4 C9 C8 121.7(3)
C4 C9 H9 119.1
C8 C9 H9 119.1
C12 C11 C16 120.7(3)
C12 C11 S1 120.2(3)
C16 C11 S1 119.1(3)
C13 C12 C11 119.2(4)
C13 C12 H12 120.4
C11 C12 H12 120.4
C12 C13 C14 122.3(4)
C12 C13 H13 118.8
C14 C13 H13 118.8
C13 C14 C15 117.8(4)
C13 C14 C17 122.7(5)
C15 C14 C17 119.5(5)
C16 C15 C14 120.2(4)
C16 C15 H15 119.9
C14 C15 H15 119.9
C15 C16 C11 119.7(3)
C15 C16 H16 120.1
C11 C16 H16 120.1
C14 C17 H17A 109.5
C14 C17 H17B 109.5
H17A C17 H17B 109.5
C14 C17 H17C 109.5
H17A C17 H17C 109.5
H17B C17 H17C 109.5
C26 C21 C22 118.7(3)
C26 C21 C1 120.7(3)
C22 C21 C1 120.4(3)
C21 C22 C23 120.2(3)
C21 C22 H22 119.9
C23 C22 H22 119.9
C24 C23 C22 120.2(4)
C24 C23 H23 119.9
C22 C23 H23 119.9
C25 C24 C23 119.6(3)
C25 C24 H24 120.2
C23 C24 H24 120.2
C24 C25 C26 120.8(4)
C24 C25 H25 119.6
C26 C25 H25 119.6
C25 C26 C21 120.4(4)
C25 C26 H26 119.8
C21 C26 H26 119.8

loop_
_geom_bond_atom_site_label_1
_geom_bond_atom_site_label_2
_geom_bond_distance
Si1 C2 1.855(4)
Si1 C3 1.865(3)
Si1 C4 1.877(3)
Si1 C1 1.907(3)
S1 O1 1.483(3)
S1 N1 1.652(3)
S1 C11 1.799(3)
N1 C1 1.492(3)
N1 H1 0.84(3)
C1 C21 1.507(3)
C1 H1A 0.9900
C2 H2A 0.9700
C2 H2B 0.9700
C2 H2C 0.9700
C3 H3A 0.9700
C3 H3B 0.9700
C3 H3C 0.9700
C4 C9 1.382(5)
C4 C5 1.395(4)
C5 C6 1.385(5)
C5 H5 0.9400
C6 C7 1.369(5)
C6 H6 0.9400
C7 C8 1.374(5)
C7 H7 0.9400
C8 C9 1.385(5)
C8 H8 0.9400
C9 H9 0.9400
C11 C12 1.371(5)
C11 C16 1.387(4)
C12 C13 1.355(6)
C12 H12 0.9400
C13 C14 1.389(7)
C13 H13 0.9400
C14 C15 1.398(6)
C14 C17 1.514(6)
C15 C16 1.375(5)
C15 H15 0.9400
C16 H16 0.9400
C17 H17A 0.9700
C17 H17B 0.9700
C17 H17C 0.9700
C21 C26 1.383(4)
C21 C22 1.386(4)
C22 C23 1.396(4)
C22 H22 0.9400
C23 C24 1.371(6)
C23 H23 0.9400
C24 C25 1.368(6)
C24 H24 0.9400
C25 C26 1.383(5)
C25 H25 0.9400
C26 H26 0.9400

loop_
_geom_torsion_atom_site_label_1
_geom_torsion_atom_site_label_2
_geom_torsion_atom_site_label_3
_geom_torsion_atom_site_label_4
_geom_torsion
O1 S1 N1 C1 -50.7(2)
C11 S1 N1 C1 57.9(2)
S1 N1 C1 C21 -105.0(2)
S1 N1 C1 Si1 129.20(17)
C2 Si1 C1 N1 46.4(2)
C3 Si1 C1 N1 -74.6(2)
C4 Si1 C1 N1 166.24(19)
C2 Si1 C1 C21 -79.7(2)
C3 Si1 C1 C21 159.3(2)
C4 Si1 C1 C21 40.1(2)
C2 Si1 C4 C9 -153.0(3)
C3 Si1 C4 C9 -30.7(3)
C1 Si1 C4 C9 87.1(2)
C2 Si1 C4 C5 29.8(3)
C3 Si1 C4 C5 152.1(3)
C1 Si1 C4 C5 -90.1(3)
C9 C4 C5 C6 0.3(4)
Si1 C4 C5 C6 177.6(3)
C4 C5 C6 C7 -0.5(5)
C5 C6 C7 C8 0.1(5)
C6 C7 C8 C9 0.5(5)
C5 C4 C9 C8 0.3(4)
Si1 C4 C9 C8 -177.0(3)
C7 C8 C9 C4 -0.7(5)
O1 S1 C11 C12 1.1(3)
N1 S1 C11 C12 -113.1(3)
O1 S1 C11 C16 -176.1(2)
N1 S1 C11 C16 69.6(2)
C16 C11 C12 C13 -2.0(5)
S1 C11 C12 C13 -179.2(2)
C11 C12 C13 C14 0.5(5)
C12 C13 C14 C15 1.3(5)
C12 C13 C14 C17 -179.2(3)
C13 C14 C15 C16 -1.5(5)
C17 C14 C15 C16 179.0(3)
C14 C15 C16 C11 0.1(5)
C12 C11 C16 C15 1.7(4)
S1 C11 C16 C15 178.9(2)
N1 C1 C21 C26 136.4(3)
Si1 C1 C21 C26 -98.1(3)
N1 C1 C21 C22 -48.6(3)
Si1 C1 C21 C22 76.9(3)
C26 C21 C22 C23 -0.6(4)
C1 C21 C22 C23 -175.7(3)
C21 C22 C23 C24 0.9(5)
C22 C23 C24 C25 -0.6(6)
C23 C24 C25 C26 0.1(6)
C24 C25 C26 C21 0.2(5)
C22 C21 C26 C25 0.1(4)
C1 C21 C26 C25 175.2(3)
